data_4344997
loop_
_publ_author_name
'Fan, Yu-Hang'
'Zeng, Hui-Yi'
'Jiang, Xiao-Ming'
'Zhang, Ming-Jian'
'Liu, Bin-Wen'
'Guo, Guo-Cong'
'Huang, Jin-Shun'

_publ_section_title
;
 Thiophosphates Containing Ag+ and Lone-Pair Cations with Interchiral
 Double Helix Show Both Ionic Conductivity and Phase Transition
;
_journal_name_full 'Inorganic Chemistry'
_journal_paper_doi 10.1021/acs.inorgchem.6b02667
_journal_year 2017
_chemical_formula_moiety 'Ag7 Sn P3 S12'
_chemical_formula_sum 'Ag7 P3 S12 Sn'
_chemical_formula_weight 1351.49
_chemical_melting_point ?
_chemical_name_common 'Ag7 Sn P3 S12'
_chemical_name_systematic
; 
 ? 
;
_space_group_IT_number 14
_symmetry_cell_setting monoclinic
_symmetry_space_group_name_Hall '-P 2ybc'
_symmetry_space_group_name_H-M 'P 1 21/c 1'
_atom_sites_solution_hydrogens constr
_atom_sites_solution_primary direct
_atom_sites_solution_secondary difmap
_audit_creation_method SHELXL-97
_cell_angle_alpha 90.00
_cell_angle_beta 119.873(15)
_cell_angle_gamma 90.00
_cell_formula_units_Z 4
_cell_length_a 10.590(6)
_cell_length_b 10.206(5)
_cell_length_c 21.165(3)
_cell_measurement_reflns_used 4296
_cell_measurement_temperature 293(2)
_cell_measurement_theta_max 27.6
_cell_measurement_theta_min 2.2
_cell_volume 1983.6(15)
_computing_cell_refinement 'CrystalClear-SM Expert 2.1 (Rigaku, 2013)'
_computing_data_collection 'CrystalClear-SM Expert 2.1 (Rigaku, 2013)'
_computing_data_reduction 'CrystalClear-SM Expert 2.1 (Rigaku, 2013)'
_computing_molecular_graphics 'SHELXL-97 (Sheldrick, 1997)'
_computing_publication_material 'SHELXL-97 (Sheldrick, 1997)'
_computing_structure_refinement 'SHELXL-97 (Sheldrick, 1997)'
_computing_structure_solution 'SHELXS-97 (Sheldrick, 1990)'
_diffrn_ambient_temperature 293(2)
_diffrn_detector_area_resol_mean 14.6306
_diffrn_measured_fraction_theta_full 0.995
_diffrn_measured_fraction_theta_max 0.995
_diffrn_measurement_device_type 'Rigaku Mercury70'
_diffrn_measurement_method CCD_Profile_fitting
_diffrn_radiation_monochromator graphite
_diffrn_radiation_source 'fine-focus sealed tube'
_diffrn_radiation_type MoK\a
_diffrn_radiation_wavelength 0.71073
_diffrn_reflns_av_R_equivalents 0.0315
_diffrn_reflns_av_sigmaI/netI 0.0300
_diffrn_reflns_limit_h_max 12
_diffrn_reflns_limit_h_min -12
_diffrn_reflns_limit_k_max 12
_diffrn_reflns_limit_k_min -12
_diffrn_reflns_limit_l_max 25
_diffrn_reflns_limit_l_min -25
_diffrn_reflns_number 12647
_diffrn_reflns_theta_full 25.50
_diffrn_reflns_theta_max 25.50
_diffrn_reflns_theta_min 2.22
_exptl_absorpt_coefficient_mu 9.487
_exptl_absorpt_correction_T_max 1.0000
_exptl_absorpt_correction_T_min 0.816
_exptl_absorpt_correction_type multi-scan
_exptl_crystal_colour yellow
_exptl_crystal_density_diffrn 4.525
_exptl_crystal_density_meas ?
_exptl_crystal_density_method 'not measured'
_exptl_crystal_description block
_exptl_crystal_F_000 2464
_exptl_crystal_size_max 0.29
_exptl_crystal_size_mid 0.17
_exptl_crystal_size_min 0.13
_refine_diff_density_max 2.644
_refine_diff_density_min -2.974
_refine_diff_density_rms 0.247
_refine_ls_extinction_expression Fc^*^=kFc[1+0.001xFc^2^\l^3^/sin(2\q)]^-1/4^
_refine_ls_extinction_method SHELXL
_refine_ls_goodness_of_fit_ref 1.033
_refine_ls_hydrogen_treatment constr
_refine_ls_matrix_type full
_refine_ls_number_parameters 212
_refine_ls_number_reflns 3673
_refine_ls_number_restraints 0
_refine_ls_restrained_S_all 1.033
_refine_ls_R_factor_all 0.0608
_refine_ls_R_factor_gt 0.0457
_refine_ls_shift/su_max 0.001
_refine_ls_shift/su_mean 0.000
_refine_ls_structure_factor_coef Fsqd
_refine_ls_weighting_details 'calc w=1/[\s^2^(Fo^2^)+(0.0429P)^2^+43.8779P] where P=(Fo^2^+2Fc^2^)/3'
_refine_ls_weighting_scheme calc
_refine_ls_wR_factor_gt 0.1027
_refine_ls_wR_factor_ref 0.1137
_reflns_number_gt 2904
_reflns_number_total 3673
_reflns_threshold_expression >2sigma(I)
_cod_data_source_file ic6b02667_si_002.cif
_cod_data_source_block 2
_cod_depositor_comments
;
The following automatic conversions were performed:

'_chemical_melting_point' value 'not measured' was changed to '?' -
the value is undefined or not given.

'_symmetry_cell_setting' value 'Monoclinic' changed to 'monoclinic'
according to
/usr/data/users/saulius/crontab/automatic-downloads/rss-feeds/ACS/lib/dictionaries/cif_core.dic
dictionary named 'cif_core.dic' version 2.4.2 from 2011-04-26.

'_exptl_absorpt_correction_type' value 'Multi-scan' changed to
'multi-scan' according to
/usr/data/users/saulius/crontab/automatic-downloads/rss-feeds/ACS/lib/dictionaries/cif_core.dic
dictionary named 'cif_core.dic' version 2.4.2 from 2011-04-26.

'_exptl_crystal_density_meas' value 'not measured' was changed to '?'
- the value is perceived as not measured.

Automatic conversion script
Id: cif_fix_values 4268 2015-11-12 08:31:59Z antanas 
;
_cod_original_sg_symbol_H-M p21/c
_cod_database_code 4344997

loop_
_symmetry_equiv_pos_as_xyz
'x, y, z'
'-x, y+1/2, -z+1/2'
'-x, -y, -z'
'x, -y-1/2, z-1/2'

loop_
_atom_site_label
_atom_site_type_symbol
_atom_site_fract_x
_atom_site_fract_y
_atom_site_fract_z
_atom_site_U_iso_or_equiv
_atom_site_adp_type
_atom_site_occupancy
_atom_site_symmetry_multiplicity
_atom_site_calc_flag
_atom_site_refinement_flags
Sn1 Sn -0.00156(9) -0.60488(7) -0.24604(5) 0.0326(2) Uani 1 1 d .
Ag4A Ag -0.350(2) -1.320(3) -0.5927(12) 0.144(8) Uani 0.50 1 d P
Ag4B Ag -0.329(2) -1.258(3) -0.5826(12) 0.144(8) Uani 0.50 1 d P
Ag7 Ag -0.37884(12) -0.90956(9) -0.25894(5) 0.0442(3) Uani 1 1 d .
Ag3 Ag -0.33815(13) -0.62369(9) -0.23798(6) 0.0469(3) Uani 1 1 d .
Ag6 Ag 0.00593(11) -0.90408(9) -0.43449(6) 0.0479(3) Uani 1 1 d .
Ag2 Ag -0.35941(11) -1.40161(10) -0.43487(7) 0.0471(3) Uani 1 1 d .
Ag5 Ag -0.36707(12) -1.11651(10) -0.42250(7) 0.0566(3) Uani 1 1 d .
Ag1 Ag -0.01541(11) -0.61876(9) -0.42603(6) 0.0451(3) Uani 1 1 d .
S1 S -0.1549(3) -1.0932(3) -0.4445(2) 0.0370(7) Uani 1 1 d .
S2 S -0.2494(3) -1.0976(2) -0.17364(14) 0.0276(6) Uani 1 1 d .
S3 S -0.0888(3) -0.7866(2) -0.18958(13) 0.0201(5) Uani 1 1 d .
S4 S -0.4719(2) -0.7652(2) -0.18970(13) 0.0205(5) Uani 1 1 d .
S5 S -0.4442(3) -0.9081(2) -0.38983(14) 0.0249(5) Uani 1 1 d .
S6 S 0.2066(3) -0.7814(3) -0.20632(14) 0.0242(5) Uani 1 1 d .
S7 S -0.1221(3) -0.7776(3) -0.35415(13) 0.0214(5) Uani 1 1 d .
S8 S -0.2645(3) -0.4167(2) -0.16449(14) 0.0267(6) Uani 1 1 d .
S9 S -0.1653(3) -1.4129(2) -0.46849(14) 0.0232(5) Uani 1 1 d .
S10 S -0.5923(3) -1.2679(3) -0.48581(13) 0.0207(5) Uani 1 1 d .
S11 S -0.1195(3) -0.7595(3) -0.54531(13) 0.0227(5) Uani 1 1 d .
S12 S -0.3964(3) -0.5907(2) -0.36801(15) 0.0286(6) Uani 1 1 d .
P1 P -0.6862(2) -0.7635(2) -0.26437(12) 0.0135(5) Uani 1 1 d .
P2 P 0.0286(2) -0.7555(2) -0.07870(13) 0.0138(5) Uani 1 1 d .
P3 P -0.3439(2) -0.7517(2) -0.40739(12) 0.0129(5) Uani 1 1 d .

loop_
_atom_site_aniso_label
_atom_site_aniso_U_11
_atom_site_aniso_U_22
_atom_site_aniso_U_33
_atom_site_aniso_U_23
_atom_site_aniso_U_13
_atom_site_aniso_U_12
Sn1 0.0399(5) 0.0195(4) 0.0385(5) 0.0024(3) 0.0196(4) -0.0001(3)
Ag4A 0.031(5) 0.36(2) 0.040(5) 0.057(8) 0.019(4) 0.039(7)
Ag4B 0.031(5) 0.36(2) 0.040(5) 0.057(8) 0.019(4) 0.039(7)
Ag7 0.0681(7) 0.0327(5) 0.0427(6) 0.0101(4) 0.0359(5) 0.0163(5)
Ag3 0.0727(8) 0.0334(5) 0.0440(6) -0.0069(4) 0.0360(6) -0.0150(5)
Ag6 0.0484(6) 0.0308(5) 0.0422(6) 0.0059(4) 0.0057(5) -0.0089(4)
Ag2 0.0375(6) 0.0353(5) 0.0747(8) 0.0170(5) 0.0326(6) 0.0064(4)
Ag5 0.0490(7) 0.0369(6) 0.0951(9) -0.0260(6) 0.0444(7) -0.0125(4)
Ag1 0.0440(6) 0.0321(5) 0.0408(6) -0.0060(4) 0.0072(5) 0.0090(4)
S1 0.0273(15) 0.0169(12) 0.075(2) 0.0135(13) 0.0317(16) 0.0083(10)
S2 0.0302(14) 0.0171(12) 0.0223(13) -0.0051(10) 0.0031(12) 0.0011(10)
S3 0.0172(12) 0.0292(13) 0.0138(12) 0.0004(10) 0.0076(10) -0.0024(10)
S4 0.0110(11) 0.0319(13) 0.0148(12) 0.0021(10) 0.0037(10) 0.0018(9)
S5 0.0314(14) 0.0207(12) 0.0292(14) -0.0018(11) 0.0200(12) -0.0062(10)
S6 0.0164(12) 0.0383(14) 0.0206(13) 0.0044(11) 0.0114(11) 0.0053(10)
S7 0.0134(12) 0.0324(13) 0.0150(12) -0.0005(10) 0.0046(10) 0.0015(10)
S8 0.0326(15) 0.0201(12) 0.0214(13) 0.0065(10) 0.0089(12) -0.0008(10)
S9 0.0183(12) 0.0177(12) 0.0280(13) -0.0040(10) 0.0073(11) -0.0047(9)
S10 0.0170(12) 0.0330(13) 0.0109(11) 0.0027(10) 0.0061(10) 0.0003(10)
S11 0.0177(12) 0.0357(14) 0.0185(13) -0.0005(11) 0.0120(11) -0.0020(10)
S12 0.0506(17) 0.0163(12) 0.0279(14) 0.0023(10) 0.0263(14) 0.0087(11)
P1 0.0106(11) 0.0172(11) 0.0110(11) 0.0002(9) 0.0041(10) -0.0005(9)
P2 0.0130(11) 0.0150(11) 0.0144(12) 0.0004(9) 0.0076(10) 0.0008(9)
P3 0.0123(11) 0.0150(11) 0.0113(12) 0.0007(9) 0.0059(10) 0.0000(9)

loop_
_atom_type_symbol
_atom_type_description
_atom_type_scat_dispersion_real
_atom_type_scat_dispersion_imag
_atom_type_scat_source
Ag Ag -0.8971 1.1015 'International Tables Vol C Tables 4.2.6.8 and 6.1.1.4'
P P 0.1023 0.0942 'International Tables Vol C Tables 4.2.6.8 and 6.1.1.4'
S S 0.1246 0.1234 'International Tables Vol C Tables 4.2.6.8 and 6.1.1.4'
Sn Sn -0.6537 1.4246 'International Tables Vol C Tables 4.2.6.8 and 6.1.1.4'

loop_
_geom_angle_atom_site_label_1
_geom_angle_atom_site_label_2
_geom_angle_atom_site_label_3
_geom_angle
_geom_angle_site_symmetry_1
_geom_angle_site_symmetry_3
S3 Sn1 S6 78.42(9) . .
S3 Sn1 S7 78.19(8) . .
S6 Sn1 S7 77.77(9) . .
Ag4B Ag4A S12 125(5) . 3_434
Ag4B Ag4A S9 93(4) . .
S12 Ag4A S9 110.3(9) 3_434 .
Ag4B Ag4A S2 109(4) . 4_535
S12 Ag4A S2 112.6(8) 3_434 4_535
S9 Ag4A S2 101.7(10) . 4_535
Ag4B Ag4A S5 56(4) . 3_434
S12 Ag4A S5 70.5(7) 3_434 3_434
S9 Ag4A S5 122.6(9) . 3_434
S2 Ag4A S5 132.1(10) 4_535 3_434
Ag4B Ag4A Ag2 95(4) . .
S12 Ag4A Ag2 72.6(5) 3_434 .
S9 Ag4A Ag2 45.5(4) . .
S2 Ag4A Ag2 141.1(12) 4_535 .
S5 Ag4A Ag2 86.6(6) 3_434 .
Ag4B Ag4A Ag3 119(5) . 3_434
S12 Ag4A Ag3 46.0(3) 3_434 3_434
S9 Ag4A Ag3 147.3(10) . 3_434
S2 Ag4A Ag3 75.9(5) 4_535 3_434
S5 Ag4A Ag3 75.7(5) 3_434 3_434
Ag2 Ag4A Ag3 118.7(5) . 3_434
Ag4A Ag4B S9 72(4) . .
Ag4A Ag4B S5 113(4) . 3_434
S9 Ag4B S5 131.2(9) . 3_434
Ag4A Ag4B S8 124(4) . 4_545
S9 Ag4B S8 133.4(8) . 4_545
S5 Ag4B S8 86.1(9) 3_434 4_545
Ag4A Ag4B S2 58(4) . 4_535
S9 Ag4B S2 91.7(10) . 4_535
S5 Ag4B S2 133.7(9) 3_434 4_535
S8 Ag4B S2 70.6(6) 4_545 4_535
Ag4A Ag4B S12 44(4) . 3_434
S9 Ag4B S12 95.2(8) . 3_434
S5 Ag4B S12 69.4(5) 3_434 3_434
S8 Ag4B S12 127.5(8) 4_545 3_434
S2 Ag4B S12 93.5(7) 4_535 3_434
Ag4A Ag4B S1 140(5) . .
S9 Ag4B S1 69.7(5) . .
S5 Ag4B S1 84.8(8) 3_434 .
S8 Ag4B S1 91.4(6) 4_545 .
S2 Ag4B S1 133.2(7) 4_535 .
S12 Ag4B S1 129.5(8) 3_434 .
Ag4A Ag4B Ag2 74(4) . .
S9 Ag4B Ag2 43.6(4) . .
S5 Ag4B Ag2 89.3(6) 3_434 .
S8 Ag4B Ag2 161.7(8) 4_545 .
S2 Ag4B Ag2 123.9(10) 4_535 .
S12 Ag4B Ag2 66.5(4) 3_434 .
S1 Ag4B Ag2 70.6(5) . .
Ag4A Ag4B Ag6 128(5) . 3_534
S9 Ag4B Ag6 91.4(5) . 3_534
S5 Ag4B Ag6 114.6(9) 3_434 3_534
S8 Ag4B Ag6 42.9(3) 4_545 3_534
S2 Ag4B Ag6 74.1(5) 4_535 3_534
S12 Ag4B Ag6 166.1(8) 3_434 3_534
S1 Ag4B Ag6 64.4(3) . 3_534
Ag2 Ag4B Ag6 125.6(6) . 3_534
Ag4A Ag4B Ag7 99(4) . 3_434
S9 Ag4B Ag7 166.9(7) . 3_434
S5 Ag4B Ag7 43.0(4) 3_434 3_434
S8 Ag4B Ag7 59.3(5) 4_545 3_434
S2 Ag4B Ag7 91.2(6) 4_535 3_434
S12 Ag4B Ag7 71.9(4) 3_434 3_434
S1 Ag4B Ag7 116.6(10) . 3_434
Ag2 Ag4B Ag7 125.6(6) . 3_434
Ag6 Ag4B Ag7 101.6(7) 3_534 3_434
S5 Ag7 S2 123.36(9) . .
S5 Ag7 S4 130.52(9) . .
S2 Ag7 S4 104.59(9) . .
S5 Ag7 S3 101.19(8) . .
S2 Ag7 S3 84.68(9) . .
S4 Ag7 S3 94.12(8) . .
S5 Ag7 Ag3 95.73(7) . .
S2 Ag7 Ag3 131.19(8) . .
S4 Ag7 Ag3 54.66(6) . .
S3 Ag7 Ag3 57.70(6) . .
S5 Ag7 Ag4B 48.8(4) . 3_434
S2 Ag7 Ag4B 157.2(4) . 3_434
S4 Ag7 Ag4B 82.3(4) . 3_434
S3 Ag7 Ag4B 116.9(3) . 3_434
Ag3 Ag7 Ag4B 70.7(4) . 3_434
S8 Ag3 S12 113.29(9) . .
S8 Ag3 S4 106.88(9) . .
S12 Ag3 S4 128.74(10) . .
S8 Ag3 S3 108.85(9) . .
S12 Ag3 S3 98.60(8) . .
S4 Ag3 S3 97.18(9) . .
S8 Ag3 Ag7 154.66(7) . .
S12 Ag3 Ag7 91.72(7) . .
S4 Ag3 Ag7 55.57(6) . .
S3 Ag3 Ag7 61.05(6) . .
S8 Ag3 Ag4A 128.1(6) . 3_434
S12 Ag3 Ag4A 46.6(4) . 3_434
S4 Ag3 Ag4A 83.7(4) . 3_434
S3 Ag3 Ag4A 120.3(5) . 3_434
Ag7 Ag3 Ag4A 72.0(5) . 3_434
S8 Ag6 S1 116.56(10) 2_544 .
S8 Ag6 S11 131.56(10) 2_544 .
S1 Ag6 S11 110.52(10) . .
S8 Ag6 Ag1 94.93(7) 2_544 .
S1 Ag6 Ag1 134.31(8) . .
S11 Ag6 Ag1 56.91(7) . .
S8 Ag6 S7 99.58(9) 2_544 .
S1 Ag6 S7 84.16(10) . .
S11 Ag6 S7 95.73(8) . .
Ag1 Ag6 S7 57.22(6) . .
S8 Ag6 Ag6 103.81(8) 2_544 3_534
S1 Ag6 Ag6 74.70(9) . 3_534
S11 Ag6 Ag6 77.66(7) . 3_534
Ag1 Ag6 Ag6 131.25(6) . 3_534
S7 Ag6 Ag6 153.66(7) . 3_534
S8 Ag6 Ag4B 49.9(4) 2_544 3_534
S1 Ag6 Ag4B 156.8(5) . 3_534
S11 Ag6 Ag4B 81.9(5) . 3_534
Ag1 Ag6 Ag4B 68.9(5) . 3_534
S7 Ag6 Ag4B 114.9(5) . 3_534
Ag6 Ag6 Ag4B 89.7(4) 3_534 3_534
S9 Ag2 S12 120.22(9) . 1_545
S9 Ag2 S10 131.94(9) . .
S12 Ag2 S10 104.96(10) 1_545 .
S9 Ag2 S6 101.51(9) . 2_544
S12 Ag2 S6 84.72(9) 1_545 2_544
S10 Ag2 S6 97.87(9) . 2_544
S9 Ag2 Ag5 97.76(7) . .
S12 Ag2 Ag5 133.45(8) 1_545 .
S10 Ag2 Ag5 55.93(7) . .
S6 Ag2 Ag5 60.54(7) 2_544 .
S9 Ag2 Ag4A 47.0(4) . .
S12 Ag2 Ag4A 143.3(5) 1_545 .
S10 Ag2 Ag4A 87.1(5) . .
S6 Ag2 Ag4A 128.7(3) 2_544 .
Ag5 Ag2 Ag4A 82.1(5) . .
S9 Ag2 Ag2 104.31(8) . 3_424
S12 Ag2 Ag2 72.34(8) 1_545 3_424
S10 Ag2 Ag2 73.12(8) . 3_424
S6 Ag2 Ag2 151.66(7) 2_544 3_424
Ag5 Ag2 Ag2 126.06(6) . 3_424
Ag4A Ag2 Ag2 78.6(3) . 3_424
S9 Ag2 Ag4B 47.8(5) . .
S12 Ag2 Ag4B 153.8(5) 1_545 .
S10 Ag2 Ag4B 84.4(5) . .
S6 Ag2 Ag4B 118.8(3) 2_544 .
Ag5 Ag2 Ag4B 72.1(5) . .
Ag4A Ag2 Ag4B 10.6(9) . .
Ag2 Ag2 Ag4B 87.6(3) 3_424 .
S5 Ag5 S1 114.52(9) . .
S5 Ag5 S10 107.94(10) . .
S1 Ag5 S10 129.57(11) . .
S5 Ag5 S6 110.53(9) . 2_544
S1 Ag5 S6 93.98(9) . 2_544
S10 Ag5 S6 95.56(9) . 2_544
S5 Ag5 Ag2 154.10(8) . .
S1 Ag5 Ag2 90.60(7) . .
S10 Ag5 Ag2 54.49(7) . .
S6 Ag5 Ag2 58.78(6) 2_544 .
S9 Ag1 S2 117.67(9) 1_565 2_554
S9 Ag1 S11 103.05(9) 1_565 .
S2 Ag1 S11 127.31(9) 2_554 .
S9 Ag1 S7 108.83(9) 1_565 .
S2 Ag1 S7 100.01(9) 2_554 .
S11 Ag1 S7 96.62(8) . .
S9 Ag1 Ag6 149.55(7) 1_565 .
S2 Ag1 Ag6 92.77(7) 2_554 .
S11 Ag1 Ag6 53.55(6) . .
S7 Ag1 Ag6 61.65(6) . .
P2 S1 Ag6 105.66(14) 2_544 .
P2 S1 Ag5 114.69(14) 2_544 .
Ag6 S1 Ag5 133.26(12) . .
P2 S1 Ag4B 78.1(6) 2_544 .
Ag6 S1 Ag4B 124.3(5) . .
Ag5 S1 Ag4B 87.5(4) . .
P1 S2 Ag7 106.44(13) 2_444 .
P1 S2 Ag1 109.91(13) 2_444 2_544
Ag7 S2 Ag1 129.82(11) . 2_544
P1 S2 Ag4A 92.3(7) 2_444 4_536
Ag7 S2 Ag4A 117.9(4) . 4_536
Ag1 S2 Ag4A 94.2(4) 2_544 4_536
P1 S2 Ag4B 83.7(6) 2_444 4_536
Ag7 S2 Ag4B 129.5(4) . 4_536
Ag1 S2 Ag4B 88.3(4) 2_544 4_536
Ag4A S2 Ag4B 12.7(10) 4_536 4_536
P2 S3 Sn1 105.15(12) . .
P2 S3 Ag3 104.22(11) . .
Sn1 S3 Ag3 84.07(8) . .
P2 S3 Ag7 121.42(11) . .
Sn1 S3 Ag7 126.40(9) . .
Ag3 S3 Ag7 61.25(7) . .
P1 S4 Ag3 108.16(12) . .
P1 S4 Ag7 99.08(12) . .
Ag3 S4 Ag7 69.77(7) . .
P3 S5 Ag5 110.04(13) . .
P3 S5 Ag7 108.86(13) . .
Ag5 S5 Ag7 110.72(11) . .
P3 S5 Ag4B 87.6(5) . 3_434
Ag5 S5 Ag4B 146.8(4) . 3_434
Ag7 S5 Ag4B 88.2(5) . 3_434
P3 S5 Ag4A 77.8(4) . 3_434
Ag5 S5 Ag4A 156.9(4) . 3_434
Ag7 S5 Ag4A 85.8(4) . 3_434
Ag4B S5 Ag4A 11.5(7) 3_434 3_434
P1 S6 Sn1 111.82(13) 1_655 .
P1 S6 Ag2 117.88(12) 1_655 2_554
Sn1 S6 Ag2 124.87(9) . 2_554
P1 S6 Ag5 105.62(12) 1_655 2_554
Sn1 S6 Ag5 84.80(8) . 2_554
Ag2 S6 Ag5 60.68(6) 2_554 2_554
P3 S7 Sn1 108.32(12) . .
P3 S7 Ag1 106.64(12) . .
Sn1 S7 Ag1 86.18(8) . .
P3 S7 Ag6 117.94(12) . .
Sn1 S7 Ag6 128.72(9) . .
Ag1 S7 Ag6 61.13(6) . .
P1 S8 Ag6 110.49(13) 2_454 2_554
P1 S8 Ag3 107.47(13) 2_454 .
Ag6 S8 Ag3 115.97(11) 2_554 .
P1 S8 Ag4B 85.2(5) 2_454 4_546
Ag6 S8 Ag4B 87.2(4) 2_554 4_546
Ag3 S8 Ag4B 145.7(6) . 4_546
P2 S9 Ag2 107.84(13) 2_544 .
P2 S9 Ag1 108.24(13) 2_544 1_545
Ag2 S9 Ag1 113.60(10) . 1_545
P2 S9 Ag4A 101.8(6) 2_544 .
Ag2 S9 Ag4A 87.5(5) . .
Ag1 S9 Ag4A 134.7(7) 1_545 .
P2 S9 Ag4B 87.7(5) 2_544 .
Ag2 S9 Ag4B 88.6(5) . .
Ag1 S9 Ag4B 145.6(6) 1_545 .
Ag4A S9 Ag4B 14.4(11) . .
P3 S10 Ag2 103.92(12) 3_434 .
P3 S10 Ag5 103.19(12) 3_434 .
Ag2 S10 Ag5 69.58(8) . .
P2 S11 Ag6 103.22(13) 4_545 .
P2 S11 Ag1 105.52(12) 4_545 .
Ag6 S11 Ag1 69.54(8) . .
P3 S12 Ag3 111.65(13) . .
P3 S12 Ag2 103.63(12) . 1_565
Ag3 S12 Ag2 133.47(12) . 1_565
P3 S12 Ag4A 92.0(7) . 3_434
Ag3 S12 Ag4A 87.4(5) . 3_434
Ag2 S12 Ag4A 121.3(7) 1_565 3_434
P3 S12 Ag4B 81.8(6) . 3_434
Ag3 S12 Ag4B 88.8(5) . 3_434
Ag2 S12 Ag4B 126.3(6) 1_565 3_434
Ag4A S12 Ag4B 10.5(14) 3_434 3_434
S4 P1 S2 113.34(15) . 2_454
S4 P1 S8 110.15(15) . 2_444
S2 P1 S8 106.23(15) 2_454 2_444
S4 P1 S6 105.76(15) . 1_455
S2 P1 S6 110.51(15) 2_454 1_455
S8 P1 S6 110.93(15) 2_444 1_455
S11 P2 S1 112.67(15) 4_546 2_554
S11 P2 S9 111.72(15) 4_546 2_554
S1 P2 S9 107.49(16) 2_554 2_554
S11 P2 S3 106.04(14) 4_546 .
S1 P2 S3 110.66(16) 2_554 .
S9 P2 S3 108.21(14) 2_554 .
S10 P3 S12 111.69(15) 3_434 .
S10 P3 S5 111.42(15) 3_434 .
S12 P3 S5 106.37(15) . .
S10 P3 S7 106.24(14) 3_434 .
S12 P3 S7 110.43(16) . .
S5 P3 S7 110.75(15) . .

loop_
_geom_bond_atom_site_label_1
_geom_bond_atom_site_label_2
_geom_bond_distance
_geom_bond_site_symmetry_2
Sn1 S3 2.612(3) .
Sn1 S6 2.639(3) .
Sn1 S7 2.658(3) .
Ag4A Ag4B 0.67(5) .
Ag4A S12 2.547(18) 3_434
Ag4A S9 2.55(3) .
Ag4A S2 2.57(3) 4_535
Ag4A S5 3.08(3) 3_434
Ag4A Ag2 3.49(2) .
Ag4A Ag3 3.504(19) 3_434
Ag4B S9 2.68(3) .
Ag4B S5 2.76(3) 3_434
Ag4B S8 2.80(3) 4_545
Ag4B S2 2.86(3) 4_535
Ag4B S12 2.985(18) 3_434
Ag4B S1 3.07(2) .
Ag4B Ag2 3.61(2) .
Ag4B Ag6 3.652(19) 3_534
Ag4B Ag7 3.66(3) 3_434
Ag7 S5 2.499(3) .
Ag7 S2 2.521(3) .
Ag7 S4 2.593(3) .
Ag7 S3 2.945(3) .
Ag7 Ag3 2.950(2) .
Ag7 Ag4B 3.66(3) 3_434
Ag3 S8 2.507(3) .
Ag3 S12 2.525(3) .
Ag3 S4 2.565(3) .
Ag3 S3 2.844(3) .
Ag3 Ag4A 3.504(19) 3_434
Ag6 S8 2.488(3) 2_544
Ag6 S1 2.512(3) .
Ag6 S11 2.518(3) .
Ag6 Ag1 2.933(2) .
Ag6 S7 2.948(3) .
Ag6 Ag6 3.346(2) 3_534
Ag6 Ag4B 3.652(19) 3_534
Ag2 S9 2.491(3) .
Ag2 S12 2.536(3) 1_545
Ag2 S10 2.542(3) .
Ag2 S6 2.870(3) 2_544
Ag2 Ag5 2.926(2) .
Ag2 Ag2 3.510(3) 3_424
Ag5 S5 2.496(3) .
Ag5 S1 2.524(3) .
Ag5 S10 2.587(3) .
Ag5 S6 2.922(3) 2_544
Ag1 S9 2.514(3) 1_565
Ag1 S2 2.543(3) 2_554
Ag1 S11 2.623(3) .
Ag1 S7 2.816(3) .
S1 P2 2.030(4) 2_544
S2 P1 2.040(3) 2_444
S2 Ag1 2.543(3) 2_544
S2 Ag4A 2.57(3) 4_536
S2 Ag4B 2.86(3) 4_536
S3 P2 2.061(3) .
S4 P1 2.019(3) .
S5 P3 2.050(3) .
S5 Ag4B 2.76(3) 3_434
S5 Ag4A 3.08(3) 3_434
S6 P1 2.055(3) 1_655
S6 Ag2 2.870(3) 2_554
S6 Ag5 2.922(3) 2_554
S7 P3 2.055(4) .
S8 P1 2.049(3) 2_454
S8 Ag6 2.488(3) 2_554
S8 Ag4B 2.80(3) 4_546
S9 P2 2.057(3) 2_544
S9 Ag1 2.514(3) 1_545
S10 P3 2.021(3) 3_434
S11 P2 2.022(3) 4_545
S12 P3 2.042(3) .
S12 Ag2 2.536(3) 1_565
S12 Ag4A 2.547(18) 3_434
S12 Ag4B 2.985(18) 3_434
P1 S2 2.040(3) 2_454
P1 S8 2.049(3) 2_444
P1 S6 2.055(3) 1_455
P2 S11 2.022(3) 4_546
P2 S1 2.030(4) 2_554
P2 S9 2.057(3) 2_554
P3 S10 2.021(3) 3_434
